data_4106937
loop_
_publ_author_name
'Achim Bruch'
'Roland Fr\"ohlich'
'Stefan Grimme'
'Armido Studer'
'Dennis P. Curran'

_publ_section_title
;
 One Product, Two Pathways: Initially Divergent Radical Reactions
 Reconverge To Form a Single Product in High Yield
;
_journal_name_full 'Journal of the American Chemical Society'
_journal_page_first 16270
_journal_page_last 16276
_journal_paper_doi 10.1021/ja2070347
_journal_volume 133
_journal_year 2011
_chemical_formula_sum 'C40 H39 Cl2 N O P2 S2'
_chemical_formula_weight 746.68
_chemical_name_systematic
; 
 ? 
;
_space_group_IT_number 14
_symmetry_cell_setting monoclinic
_symmetry_space_group_name_Hall '-P 2ybc'
_symmetry_space_group_name_H-M 'P 1 21/c 1'
_atom_sites_solution_hydrogens geom
_atom_sites_solution_primary direct
_atom_sites_solution_secondary difmap
_audit_creation_method SHELXL-97
_cell_angle_alpha 90.00
_cell_angle_beta 98.774(2)
_cell_angle_gamma 90.00
_cell_formula_units_Z 4
_cell_length_a 16.6758(6)
_cell_length_b 14.9777(4)
_cell_length_c 15.2925(4)
_cell_measurement_reflns_used 6512
_cell_measurement_temperature 223(2)
_cell_measurement_theta_max 68.25
_cell_measurement_theta_min 0.88
_cell_volume 3774.8(2)
_computing_cell_refinement 'Collect (Nonius B.V., 1998)'
_computing_data_collection 'Collect (Nonius B.V., 1998)'
_computing_data_reduction 'Denzo-SMN (Otwinowski & Minor, 1997)'
_computing_molecular_graphics 'XP (BrukerAXS, 2000)'
_computing_publication_material 'SHELXL-97 (Sheldrick, 1997)'
_computing_structure_refinement 'SHELXL-97 (Sheldrick, 1997)'
_computing_structure_solution 'SHELXS-97 (Sheldrick, 1990)'
_diffrn_ambient_temperature 223(2)
_diffrn_measured_fraction_theta_full 0.975
_diffrn_measured_fraction_theta_max 0.975
_diffrn_measurement_device_type 'Nonius KappaCCD APEXII'
_diffrn_measurement_method '\w and \f scans'
_diffrn_radiation_monochromator graphite
_diffrn_radiation_source 'fine-focus sealed tube'
_diffrn_radiation_type CuK\a
_diffrn_radiation_wavelength 1.54178
_diffrn_reflns_av_R_equivalents 0.058
_diffrn_reflns_av_sigmaI/netI 0.0251
_diffrn_reflns_limit_h_max 19
_diffrn_reflns_limit_h_min -19
_diffrn_reflns_limit_k_max 16
_diffrn_reflns_limit_k_min -17
_diffrn_reflns_limit_l_max 17
_diffrn_reflns_limit_l_min -17
_diffrn_reflns_number 34797
_diffrn_reflns_theta_full 66.76
_diffrn_reflns_theta_max 66.76
_diffrn_reflns_theta_min 3.99
_exptl_absorpt_coefficient_mu 3.632
_exptl_absorpt_correction_T_max 0.8392
_exptl_absorpt_correction_T_min 0.3629
_exptl_absorpt_correction_type multi-scan
_exptl_absorpt_process_details 'Denzo (Otwinowski, Borek, Majewski & Minor, 2003)'
_exptl_crystal_colour colourless
_exptl_crystal_density_diffrn 1.314
_exptl_crystal_description plate
_exptl_crystal_F_000 1560
_exptl_crystal_size_max 0.35
_exptl_crystal_size_mid 0.15
_exptl_crystal_size_min 0.05
_refine_diff_density_max 1.077
_refine_diff_density_min -0.839
_refine_diff_density_rms 0.057
_refine_ls_extinction_method none
_refine_ls_goodness_of_fit_ref 1.038
_refine_ls_hydrogen_treatment constr
_refine_ls_matrix_type full
_refine_ls_number_parameters 435
_refine_ls_number_reflns 6530
_refine_ls_number_restraints 0
_refine_ls_restrained_S_all 1.038
_refine_ls_R_factor_all 0.0598
_refine_ls_R_factor_gt 0.0526
_refine_ls_shift/su_max 0.002
_refine_ls_shift/su_mean 0.000
_refine_ls_structure_factor_coef Fsqd
_refine_ls_weighting_details 'calc w=1/[\s^2^(Fo^2^)+(0.0681P)^2^+4.0733P] where P=(Fo^2^+2Fc^2^)/3'
_refine_ls_weighting_scheme calc
_refine_ls_wR_factor_gt 0.1347
_refine_ls_wR_factor_ref 0.1410
_reflns_number_gt 5710
_reflns_number_total 6530
_reflns_threshold_expression >2sigma(I)
_cod_data_source_file ja2070347_si_002.cif
_cod_data_source_block stu5793
_cod_database_code 4106937

loop_
_symmetry_equiv_pos_as_xyz
'x, y, z'
'-x, y+1/2, -z+1/2'
'-x, -y, -z'
'x, -y-1/2, z-1/2'

loop_
_atom_site_label
_atom_site_type_symbol
_atom_site_fract_x
_atom_site_fract_y
_atom_site_fract_z
_atom_site_U_iso_or_equiv
_atom_site_adp_type
_atom_site_occupancy
_atom_site_symmetry_multiplicity
_atom_site_calc_flag
_atom_site_refinement_flags
S1 S 0.60374(4) 1.09091(5) 0.66872(5) 0.0478(2) Uani 1 1 d .
P1 P 0.69651(4) 1.01347(5) 0.70990(4) 0.03527(18) Uani 1 1 d .
S2 S 0.85342(4) 0.78579(5) 0.19989(5) 0.0507(2) Uani 1 1 d .
P2 P 0.81119(4) 0.90312(5) 0.22946(4) 0.03579(18) Uani 1 1 d .
O1 O 0.74185(12) 1.08915(13) 0.27489(13) 0.0453(5) Uani 1 1 d .
C1A C 0.66920(15) 0.99452(18) 0.46680(16) 0.0355(6) Uani 1 1 d .
H1A H 0.6363 1.0482 0.4746 0.043 Uiso 1 1 calc R
C1 C 0.61534(17) 0.9124(2) 0.45445(18) 0.0436(7) Uani 1 1 d .
H1B H 0.6448 0.8636 0.4309 0.052 Uiso 1 1 calc R
H1C H 0.5671 0.9256 0.4112 0.052 Uiso 1 1 calc R
C2 C 0.58903(19) 0.8829(2) 0.5408(2) 0.0509(8) Uani 1 1 d .
H2A H 0.5591 0.9312 0.5646 0.061 Uiso 1 1 calc R
H2B H 0.5531 0.8310 0.5303 0.061 Uiso 1 1 calc R
C3 C 0.6634(2) 0.8589(2) 0.60700(19) 0.0484(7) Uani 1 1 d .
H3A H 0.6907 0.8079 0.5842 0.058 Uiso 1 1 calc R
H3B H 0.6459 0.8403 0.6626 0.058 Uiso 1 1 calc R
C4 C 0.72430(17) 0.93592(18) 0.62615(17) 0.0376(6) Uani 1 1 d .
H4 H 0.7765 0.9085 0.6523 0.045 Uiso 1 1 calc R
C4A C 0.74112(15) 0.98747(17) 0.54321(16) 0.0339(6) Uani 1 1 d .
H4A H 0.7571 1.0490 0.5621 0.041 Uiso 1 1 calc R
C5A C 0.80786(15) 0.94944(18) 0.49680(17) 0.0351(6) Uani 1 1 d .
C5 C 0.88180(17) 0.91437(19) 0.53265(18) 0.0416(6) Uani 1 1 d .
H5 H 0.8950 0.9077 0.5943 0.050 Uiso 1 1 calc R
C6 C 0.93735(17) 0.88865(19) 0.47753(19) 0.0427(6) Uani 1 1 d .
C7 C 0.91210(16) 0.89139(18) 0.38705(18) 0.0391(6) Uani 1 1 d .
H7 H 0.9475 0.8696 0.3497 0.047 Uiso 1 1 calc R
C8 C 0.83656(15) 0.92499(17) 0.34812(16) 0.0336(5) Uani 1 1 d .
C8A C 0.78680(14) 0.96028(17) 0.40560(16) 0.0323(5) Uani 1 1 d .
N9 N 0.71091(12) 1.00529(14) 0.38775(13) 0.0338(5) Uani 1 1 d .
C10 C 0.69427(16) 1.07121(18) 0.32580(17) 0.0370(6) Uani 1 1 d .
C11 C 0.61419(19) 1.1185(2) 0.3208(2) 0.0536(8) Uani 1 1 d .
H11A H 0.6173 1.1620 0.3682 0.080 Uiso 1 1 calc R
H11B H 0.5720 1.0753 0.3268 0.080 Uiso 1 1 calc R
H11C H 0.6016 1.1486 0.2643 0.080 Uiso 1 1 calc R
C12 C 1.02172(19) 0.8571(3) 0.5150(2) 0.0585(9) Uani 1 1 d .
H12A H 1.0530 0.8482 0.4672 0.088 Uiso 1 1 calc R
H12B H 1.0182 0.8013 0.5464 0.088 Uiso 1 1 calc R
H12C H 1.0481 0.9017 0.5556 0.088 Uiso 1 1 calc R
C21 C 0.67981(19) 0.9417(2) 0.80145(18) 0.0445(7) Uani 1 1 d .
C22 C 0.7418(2) 0.8922(2) 0.8475(2) 0.0589(8) Uani 1 1 d .
H22 H 0.7943 0.8951 0.8324 0.071 Uiso 1 1 calc R
C23 C 0.7261(3) 0.8371(2) 0.9176(2) 0.0734(11) Uani 1 1 d .
H23 H 0.7679 0.8030 0.9496 0.088 Uiso 1 1 calc R
C24 C 0.6496(3) 0.8337(3) 0.9385(3) 0.0760(12) Uani 1 1 d .
H24 H 0.6394 0.7983 0.9864 0.091 Uiso 1 1 calc R
C25 C 0.5880(3) 0.8801(3) 0.8918(3) 0.0835(13) Uani 1 1 d .
H25 H 0.5353 0.8750 0.9060 0.100 Uiso 1 1 calc R
C26 C 0.6025(2) 0.9351(2) 0.8232(2) 0.0613(9) Uani 1 1 d .
H26 H 0.5597 0.9680 0.7914 0.074 Uiso 1 1 calc R
C31 C 0.78757(16) 1.07716(18) 0.74925(17) 0.0364(6) Uani 1 1 d .
C32 C 0.77991(17) 1.1643(2) 0.77656(19) 0.0446(7) Uani 1 1 d .
H32 H 0.7280 1.1894 0.7742 0.053 Uiso 1 1 calc R
C33 C 0.8474(2) 1.2149(2) 0.8073(2) 0.0560(8) Uani 1 1 d .
H33 H 0.8412 1.2741 0.8255 0.067 Uiso 1 1 calc R
C34 C 0.92390(19) 1.1788(2) 0.8113(2) 0.0560(8) Uani 1 1 d .
H34 H 0.9700 1.2135 0.8312 0.067 Uiso 1 1 calc R
C35 C 0.93235(18) 1.0921(2) 0.7860(2) 0.0550(8) Uani 1 1 d .
H35 H 0.9845 1.0672 0.7899 0.066 Uiso 1 1 calc R
C36 C 0.86559(17) 1.0408(2) 0.7551(2) 0.0476(7) Uani 1 1 d .
H36 H 0.8723 0.9814 0.7379 0.057 Uiso 1 1 calc R
C41 C 0.70171(16) 0.90244(19) 0.20121(17) 0.0394(6) Uani 1 1 d .
C42 C 0.65991(18) 0.8384(2) 0.2426(2) 0.0476(7) Uani 1 1 d .
H42 H 0.6885 0.8001 0.2851 0.057 Uiso 1 1 calc R
C43 C 0.57699(19) 0.8309(3) 0.2215(2) 0.0596(9) Uani 1 1 d .
H43 H 0.5490 0.7886 0.2508 0.071 Uiso 1 1 calc R
C44 C 0.5350(2) 0.8845(3) 0.1582(3) 0.0669(10) Uani 1 1 d .
H44 H 0.4784 0.8788 0.1434 0.080 Uiso 1 1 calc R
C45 C 0.5762(2) 0.9473(3) 0.1159(2) 0.0699(11) Uani 1 1 d .
H45 H 0.5474 0.9839 0.0720 0.084 Uiso 1 1 calc R
C46 C 0.65965(19) 0.9570(2) 0.1375(2) 0.0529(8) Uani 1 1 d .
H46 H 0.6872 1.0004 0.1090 0.063 Uiso 1 1 calc R
C51 C 0.85583(17) 0.9906(2) 0.16994(18) 0.0430(7) Uani 1 1 d .
C52 C 0.89920(19) 1.0604(2) 0.2119(2) 0.0500(7) Uani 1 1 d .
H52 H 0.9001 1.0693 0.2729 0.060 Uiso 1 1 calc R
C53 C 0.9419(2) 1.1180(2) 0.1642(3) 0.0711(11) Uani 1 1 d .
H53 H 0.9721 1.1654 0.1931 0.085 Uiso 1 1 calc R
C54 C 0.9398(3) 1.1057(3) 0.0756(3) 0.0864(14) Uani 1 1 d .
H54 H 0.9692 1.1443 0.0438 0.104 Uiso 1 1 calc R
C55 C 0.8956(3) 1.0381(4) 0.0328(3) 0.0905(14) Uani 1 1 d .
H55 H 0.8932 1.0312 -0.0286 0.109 Uiso 1 1 calc R
C56 C 0.8545(2) 0.9798(3) 0.0794(2) 0.0698(10) Uani 1 1 d .
H56 H 0.8252 0.9322 0.0498 0.084 Uiso 1 1 calc R
C100 C 0.7127(3) 1.2854(3) 0.5767(3) 0.0812(12) Uani 1 1 d .
H10A H 0.6983 1.2439 0.6214 0.097 Uiso 1 1 calc R
H10B H 0.7428 1.3351 0.6079 0.097 Uiso 1 1 calc R
Cl1 Cl 0.62545(12) 1.32600(13) 0.51664(13) 0.1638(9) Uani 1 1 d .
Cl2 Cl 0.77524(8) 1.23088(9) 0.51377(11) 0.1061(4) Uani 1 1 d .

loop_
_atom_site_aniso_label
_atom_site_aniso_U_11
_atom_site_aniso_U_22
_atom_site_aniso_U_33
_atom_site_aniso_U_23
_atom_site_aniso_U_13
_atom_site_aniso_U_12
S1 0.0350(4) 0.0582(5) 0.0500(4) -0.0033(3) 0.0059(3) 0.0086(3)
P1 0.0343(4) 0.0415(4) 0.0310(3) -0.0023(3) 0.0082(3) 0.0014(3)
S2 0.0422(4) 0.0501(4) 0.0618(5) -0.0144(3) 0.0138(3) 0.0047(3)
P2 0.0317(3) 0.0441(4) 0.0325(3) -0.0026(3) 0.0080(3) 0.0030(3)
O1 0.0466(11) 0.0481(11) 0.0435(11) 0.0086(9) 0.0147(9) 0.0075(9)
C1A 0.0331(13) 0.0448(15) 0.0303(13) -0.0014(11) 0.0100(10) 0.0052(11)
C1 0.0355(14) 0.0580(18) 0.0376(15) -0.0063(13) 0.0060(11) -0.0061(13)
C2 0.0527(18) 0.0555(18) 0.0484(17) -0.0115(14) 0.0198(14) -0.0165(14)
C3 0.067(2) 0.0431(16) 0.0368(15) -0.0031(12) 0.0127(14) -0.0096(14)
C4 0.0441(15) 0.0389(14) 0.0311(13) -0.0008(11) 0.0097(11) 0.0024(12)
C4A 0.0351(13) 0.0369(14) 0.0303(13) -0.0009(10) 0.0071(10) 0.0011(11)
C5A 0.0339(13) 0.0384(14) 0.0337(13) -0.0001(11) 0.0070(10) 0.0006(11)
C5 0.0405(15) 0.0505(16) 0.0328(14) 0.0028(12) 0.0024(11) 0.0045(12)
C6 0.0372(15) 0.0468(16) 0.0439(16) 0.0051(12) 0.0048(12) 0.0084(12)
C7 0.0339(14) 0.0439(15) 0.0404(15) 0.0016(12) 0.0083(11) 0.0069(11)
C8 0.0325(13) 0.0375(14) 0.0318(13) 0.0022(10) 0.0082(10) 0.0023(11)
C8A 0.0288(12) 0.0356(13) 0.0332(13) 0.0022(10) 0.0067(10) 0.0007(10)
N9 0.0301(11) 0.0423(12) 0.0296(11) 0.0006(9) 0.0066(8) 0.0061(9)
C10 0.0366(14) 0.0420(15) 0.0320(13) -0.0025(11) 0.0034(11) 0.0056(11)
C11 0.0489(18) 0.065(2) 0.0469(17) 0.0105(15) 0.0077(14) 0.0212(15)
C12 0.0465(18) 0.074(2) 0.0529(19) 0.0046(16) 0.0001(14) 0.0224(16)
C21 0.0596(18) 0.0431(16) 0.0320(14) -0.0041(12) 0.0106(13) -0.0043(14)
C22 0.069(2) 0.058(2) 0.0477(18) 0.0054(15) 0.0014(16) -0.0047(17)
C23 0.111(3) 0.055(2) 0.050(2) 0.0026(16) -0.005(2) -0.001(2)
C24 0.128(4) 0.050(2) 0.059(2) 0.0027(17) 0.045(2) 0.001(2)
C25 0.108(3) 0.067(3) 0.089(3) 0.013(2) 0.061(3) 0.004(2)
C26 0.069(2) 0.061(2) 0.062(2) 0.0026(17) 0.0328(18) -0.0008(17)
C31 0.0353(14) 0.0429(15) 0.0321(13) -0.0002(11) 0.0088(11) 0.0016(11)
C32 0.0384(15) 0.0460(16) 0.0501(16) -0.0063(13) 0.0095(12) 0.0041(12)
C33 0.0536(19) 0.0461(18) 0.068(2) -0.0122(15) 0.0085(16) -0.0052(14)
C34 0.0403(16) 0.068(2) 0.0600(19) -0.0101(16) 0.0086(14) -0.0135(15)
C35 0.0327(15) 0.075(2) 0.0577(19) -0.0091(16) 0.0095(13) 0.0033(14)
C36 0.0396(15) 0.0519(17) 0.0521(17) -0.0103(14) 0.0089(13) 0.0075(13)
C41 0.0346(14) 0.0490(16) 0.0349(14) -0.0096(12) 0.0059(11) 0.0051(12)
C42 0.0419(16) 0.0523(18) 0.0502(17) -0.0085(14) 0.0117(13) 0.0005(13)
C43 0.0398(17) 0.070(2) 0.071(2) -0.0237(18) 0.0151(16) -0.0069(16)
C44 0.0351(17) 0.094(3) 0.070(2) -0.033(2) 0.0050(16) 0.0009(18)
C45 0.051(2) 0.103(3) 0.0510(19) -0.010(2) -0.0083(16) 0.023(2)
C46 0.0464(17) 0.068(2) 0.0437(16) -0.0023(15) 0.0039(13) 0.0078(15)
C51 0.0407(15) 0.0517(17) 0.0392(15) 0.0061(13) 0.0143(12) 0.0070(13)
C52 0.0527(18) 0.0474(17) 0.0548(18) 0.0017(14) 0.0234(15) 0.0029(14)
C53 0.078(3) 0.050(2) 0.095(3) 0.0029(19) 0.046(2) -0.0021(18)
C54 0.108(4) 0.070(3) 0.096(3) 0.026(2) 0.063(3) 0.006(2)
C55 0.118(4) 0.112(4) 0.050(2) 0.018(2) 0.039(2) -0.004(3)
C56 0.080(3) 0.090(3) 0.0420(18) -0.0001(18) 0.0198(17) -0.010(2)
C100 0.085(3) 0.085(3) 0.068(2) -0.011(2) -0.006(2) 0.018(2)
Cl1 0.1489(14) 0.1627(16) 0.1509(14) -0.0615(12) -0.0689(12) 0.0816(13)
Cl2 0.1002(9) 0.0833(8) 0.1462(12) -0.0137(7) 0.0553(8) -0.0077(6)

loop_
_atom_type_symbol
_atom_type_description
_atom_type_scat_dispersion_real
_atom_type_scat_dispersion_imag
_atom_type_scat_source
C C 0.0181 0.0091 'International Tables Vol C Tables 4.2.6.8 and 6.1.1.4'
H H 0.0000 0.0000 'International Tables Vol C Tables 4.2.6.8 and 6.1.1.4'
N N 0.0311 0.0180 'International Tables Vol C Tables 4.2.6.8 and 6.1.1.4'
O O 0.0492 0.0322 'International Tables Vol C Tables 4.2.6.8 and 6.1.1.4'
P P 0.2955 0.4335 'International Tables Vol C Tables 4.2.6.8 and 6.1.1.4'
S S 0.3331 0.5567 'International Tables Vol C Tables 4.2.6.8 and 6.1.1.4'
Cl Cl 0.3639 0.7018 'International Tables Vol C Tables 4.2.6.8 and 6.1.1.4'

loop_
_geom_angle_atom_site_label_1
_geom_angle_atom_site_label_2
_geom_angle_atom_site_label_3
_geom_angle
C31 P1 C21 105.87(13)
C31 P1 C4 106.00(12)
C21 P1 C4 104.31(13)
C31 P1 S1 112.02(9)
C21 P1 S1 113.01(11)
C4 P1 S1 114.86(9)
C41 P2 C51 111.07(13)
C41 P2 C8 108.05(12)
C51 P2 C8 108.50(13)
C41 P2 S2 108.83(10)
C51 P2 S2 109.85(10)
C8 P2 S2 110.52(9)
N9 C1A C1 109.1(2)
N9 C1A C4A 102.47(19)
C1 C1A C4A 114.5(2)
N9 C1A H1A 110.2
C1 C1A H1A 110.2
C4A C1A H1A 110.2
C1A C1 C2 111.8(2)
C1A C1 H1B 109.3
C2 C1 H1B 109.3
C1A C1 H1C 109.3
C2 C1 H1C 109.3
H1B C1 H1C 107.9
C3 C2 C1 109.5(2)
C3 C2 H2A 109.8
C1 C2 H2A 109.8
C3 C2 H2B 109.8
C1 C2 H2B 109.8
H2A C2 H2B 108.2
C2 C3 C4 113.4(2)
C2 C3 H3A 108.9
C4 C3 H3A 108.9
C2 C3 H3B 108.9
C4 C3 H3B 108.9
H3A C3 H3B 107.7
C3 C4 C4A 114.6(2)
C3 C4 P1 112.20(19)
C4A C4 P1 110.62(18)
C3 C4 H4 106.3
C4A C4 H4 106.3
P1 C4 H4 106.3
C5A C4A C1A 102.2(2)
C5A C4A C4 115.7(2)
C1A C4A C4 115.9(2)
C5A C4A H4A 107.5
C1A C4A H4A 107.5
C4 C4A H4A 107.5
C5 C5A C8A 121.1(2)
C5 C5A C4A 129.3(2)
C8A C5A C4A 109.4(2)
C5A C5 C6 120.1(2)
C5A C5 H5 120.0
C6 C5 H5 120.0
C7 C6 C5 117.8(2)
C7 C6 C12 120.8(3)
C5 C6 C12 121.4(3)
C6 C7 C8 123.5(2)
C6 C7 H7 118.3
C8 C7 H7 118.3
C8A C8 C7 116.7(2)
C8A C8 P2 128.35(19)
C7 C8 P2 114.45(19)
C5A C8A C8 120.0(2)
C5A C8A N9 109.1(2)
C8 C8A N9 130.8(2)
C10 N9 C8A 123.8(2)
C10 N9 C1A 124.7(2)
C8A N9 C1A 107.71(19)
O1 C10 N9 121.1(2)
O1 C10 C11 121.5(2)
N9 C10 C11 117.4(2)
C10 C11 H11A 109.5
C10 C11 H11B 109.5
H11A C11 H11B 109.5
C10 C11 H11C 109.5
H11A C11 H11C 109.5
H11B C11 H11C 109.5
C6 C12 H12A 109.5
C6 C12 H12B 109.5
H12A C12 H12B 109.5
C6 C12 H12C 109.5
H12A C12 H12C 109.5
H12B C12 H12C 109.5
C22 C21 C26 119.5(3)
C22 C21 P1 121.4(2)
C26 C21 P1 119.0(3)
C21 C22 C23 119.5(4)
C21 C22 H22 120.2
C23 C22 H22 120.2
C24 C23 C22 119.3(4)
C24 C23 H23 120.3
C22 C23 H23 120.3
C25 C24 C23 121.4(4)
C25 C24 H24 119.3
C23 C24 H24 119.3
C24 C25 C26 120.1(4)
C24 C25 H25 120.0
C26 C25 H25 120.0
C21 C26 C25 120.1(4)
C21 C26 H26 119.9
C25 C26 H26 119.9
C32 C31 C36 118.4(3)
C32 C31 P1 119.0(2)
C36 C31 P1 122.6(2)
C33 C32 C31 120.9(3)
C33 C32 H32 119.5
C31 C32 H32 119.5
C32 C33 C34 120.1(3)
C32 C33 H33 120.0
C34 C33 H33 120.0
C35 C34 C33 119.6(3)
C35 C34 H34 120.2
C33 C34 H34 120.2
C34 C35 C36 121.0(3)
C34 C35 H35 119.5
C36 C35 H35 119.5
C35 C36 C31 120.0(3)
C35 C36 H36 120.0
C31 C36 H36 120.0
C46 C41 C42 119.6(3)
C46 C41 P2 123.4(2)
C42 C41 P2 116.8(2)
C43 C42 C41 120.3(3)
C43 C42 H42 119.9
C41 C42 H42 119.9
C44 C43 C42 120.4(4)
C44 C43 H43 119.8
C42 C43 H43 119.8
C43 C44 C45 119.6(3)
C43 C44 H44 120.2
C45 C44 H44 120.2
C44 C45 C46 120.8(3)
C44 C45 H45 119.6
C46 C45 H45 119.6
C41 C46 C45 119.3(3)
C41 C46 H46 120.3
C45 C46 H46 120.3
C52 C51 C56 118.8(3)
C52 C51 P2 122.7(2)
C56 C51 P2 118.0(3)
C51 C52 C53 120.1(3)
C51 C52 H52 120.0
C53 C52 H52 120.0
C54 C53 C52 120.0(4)
C54 C53 H53 120.0
C52 C53 H53 120.0
C55 C54 C53 120.6(4)
C55 C54 H54 119.7
C53 C54 H54 119.7
C54 C55 C56 120.0(4)
C54 C55 H55 120.0
C56 C55 H55 120.0
C55 C56 C51 120.6(4)
C55 C56 H56 119.7
C51 C56 H56 119.7
Cl1 C100 Cl2 113.9(2)
Cl1 C100 H10A 108.8
Cl2 C100 H10A 108.8
Cl1 C100 H10B 108.8
Cl2 C100 H10B 108.8
H10A C100 H10B 107.7

loop_
_geom_bond_atom_site_label_1
_geom_bond_atom_site_label_2
_geom_bond_distance
S1 P1 1.9590(10)
P1 C31 1.816(3)
P1 C21 1.820(3)
P1 C4 1.840(3)
S2 P2 1.9712(10)
P2 C41 1.811(3)
P2 C51 1.818(3)
P2 C8 1.829(3)
O1 C10 1.223(3)
C1A N9 1.493(3)
C1A C1 1.517(4)
C1A C4A 1.545(4)
C1A H1A 0.9900
C1 C2 1.520(4)
C1 H1B 0.9800
C1 H1C 0.9800
C2 C3 1.520(5)
C2 H2A 0.9800
C2 H2B 0.9800
C3 C4 1.535(4)
C3 H3A 0.9800
C3 H3B 0.9800
C4 C4A 1.547(3)
C4 H4 0.9900
C4A C5A 1.519(4)
C4A H4A 0.9900
C5A C5 1.375(4)
C5A C8A 1.395(4)
C5 C6 1.398(4)
C5 H5 0.9400
C6 C7 1.384(4)
C6 C12 1.512(4)
C7 C8 1.402(4)
C7 H7 0.9400
C8 C8A 1.401(3)
C8A N9 1.423(3)
N9 C10 1.367(3)
C10 C11 1.503(4)
C11 H11A 0.9700
C11 H11B 0.9700
C11 H11C 0.9700
C12 H12A 0.9700
C12 H12B 0.9700
C12 H12C 0.9700
C21 C22 1.376(5)
C21 C26 1.383(5)
C22 C23 1.409(5)
C22 H22 0.9400
C23 C24 1.363(6)
C23 H23 0.9400
C24 C25 1.349(6)
C24 H24 0.9400
C25 C26 1.384(5)
C25 H25 0.9400
C26 H26 0.9400
C31 C32 1.382(4)
C31 C36 1.401(4)
C32 C33 1.378(4)
C32 H32 0.9400
C33 C34 1.379(5)
C33 H33 0.9400
C34 C35 1.368(5)
C34 H34 0.9400
C35 C36 1.376(4)
C35 H35 0.9400
C36 H36 0.9400
C41 C46 1.379(4)
C41 C42 1.394(4)
C42 C43 1.376(4)
C42 H42 0.9400
C43 C44 1.367(6)
C43 H43 0.9400
C44 C45 1.382(6)
C44 H44 0.9400
C45 C46 1.388(5)
C45 H45 0.9400
C46 H46 0.9400
C51 C52 1.374(4)
C51 C56 1.391(4)
C52 C53 1.394(5)
C52 H52 0.9400
C53 C54 1.363(6)
C53 H53 0.9400
C54 C55 1.361(7)
C54 H54 0.9400
C55 C56 1.375(6)
C55 H55 0.9400
C56 H56 0.9400
C100 Cl1 1.709(4)
C100 Cl2 1.729(4)
C100 H10A 0.9800
C100 H10B 0.9800

loop_
_geom_torsion_atom_site_label_1
_geom_torsion_atom_site_label_2
_geom_torsion_atom_site_label_3
_geom_torsion_atom_site_label_4
_geom_torsion
N9 C1A C1 C2 164.6(2)
C4A C1A C1 C2 50.5(3)
C1A C1 C2 C3 -61.2(3)
C1 C2 C3 C4 58.2(3)
C2 C3 C4 C4A -44.2(3)
C2 C3 C4 P1 83.0(3)
C31 P1 C4 C3 162.5(2)
C21 P1 C4 C3 51.0(2)
S1 P1 C4 C3 -73.3(2)
C31 P1 C4 C4A -68.2(2)
C21 P1 C4 C4A -179.69(19)
S1 P1 C4 C4A 56.1(2)
N9 C1A C4A C5A -27.2(2)
C1 C1A C4A C5A 90.8(2)
N9 C1A C4A C4 -154.0(2)
C1 C1A C4A C4 -36.0(3)
C3 C4 C4A C5A -87.1(3)
P1 C4 C4A C5A 144.8(2)
C3 C4 C4A C1A 32.6(3)
P1 C4 C4A C1A -95.5(2)
C1A C4A C5A C5 -167.7(3)
C4 C4A C5A C5 -40.8(4)
C1A C4A C5A C8A 16.7(3)
C4 C4A C5A C8A 143.6(2)
C8A C5A C5 C6 -0.2(4)
C4A C5A C5 C6 -175.3(3)
C5A C5 C6 C7 -6.3(4)
C5A C5 C6 C12 174.8(3)
C5 C6 C7 C8 5.2(4)
C12 C6 C7 C8 -176.0(3)
C6 C7 C8 C8A 2.5(4)
C6 C7 C8 P2 -169.8(2)
C41 P2 C8 C8A -17.1(3)
C51 P2 C8 C8A 103.4(3)
S2 P2 C8 C8A -136.1(2)
C41 P2 C8 C7 154.1(2)
C51 P2 C8 C7 -85.3(2)
S2 P2 C8 C7 35.2(2)
C5 C5A C8A C8 8.2(4)
C4A C5A C8A C8 -175.8(2)
C5 C5A C8A N9 -174.6(2)
C4A C5A C8A N9 1.4(3)
C7 C8 C8A C5A -9.1(4)
P2 C8 C8A C5A 162.0(2)
C7 C8 C8A N9 174.3(3)
P2 C8 C8A N9 -14.6(4)
C5A C8A N9 C10 138.5(2)
C8 C8A N9 C10 -44.7(4)
C5A C8A N9 C1A -20.2(3)
C8 C8A N9 C1A 156.7(3)
C1 C1A N9 C10 109.5(3)
C4A C1A N9 C10 -128.8(2)
C1 C1A N9 C8A -92.1(2)
C4A C1A N9 C8A 29.7(3)
C8A N9 C10 O1 7.8(4)
C1A N9 C10 O1 162.9(2)
C8A N9 C10 C11 -174.2(3)
C1A N9 C10 C11 -19.1(4)
C31 P1 C21 C22 -47.6(3)
C4 P1 C21 C22 64.0(3)
S1 P1 C21 C22 -170.5(2)
C31 P1 C21 C26 134.3(3)
C4 P1 C21 C26 -114.1(3)
S1 P1 C21 C26 11.4(3)
C26 C21 C22 C23 -1.5(5)
P1 C21 C22 C23 -179.6(3)
C21 C22 C23 C24 0.1(5)
C22 C23 C24 C25 1.9(6)
C23 C24 C25 C26 -2.4(7)
C22 C21 C26 C25 1.0(5)
P1 C21 C26 C25 179.2(3)
C24 C25 C26 C21 0.9(6)
C21 P1 C31 C32 -101.0(2)
C4 P1 C31 C32 148.6(2)
S1 P1 C31 C32 22.6(2)
C21 P1 C31 C36 77.4(3)
C4 P1 C31 C36 -33.0(3)
S1 P1 C31 C36 -159.0(2)
C36 C31 C32 C33 1.2(4)
P1 C31 C32 C33 179.7(2)
C31 C32 C33 C34 -0.1(5)
C32 C33 C34 C35 -1.1(5)
C33 C34 C35 C36 1.2(5)
C34 C35 C36 C31 -0.1(5)
C32 C31 C36 C35 -1.1(4)
P1 C31 C36 C35 -179.5(2)
C51 P2 C41 C46 4.8(3)
C8 P2 C41 C46 123.6(2)
S2 P2 C41 C46 -116.3(2)
C51 P2 C41 C42 -179.9(2)
C8 P2 C41 C42 -61.0(2)
S2 P2 C41 C42 59.0(2)
C46 C41 C42 C43 -1.4(4)
P2 C41 C42 C43 -176.9(2)
C41 C42 C43 C44 1.7(5)
C42 C43 C44 C45 -0.8(5)
C43 C44 C45 C46 -0.5(5)
C42 C41 C46 C45 0.2(4)
P2 C41 C46 C45 175.4(2)
C44 C45 C46 C41 0.8(5)
C41 P2 C51 C52 117.4(3)
C8 P2 C51 C52 -1.2(3)
S2 P2 C51 C52 -122.2(2)
C41 P2 C51 C56 -70.9(3)
C8 P2 C51 C56 170.4(3)
S2 P2 C51 C56 49.5(3)
C56 C51 C52 C53 -1.0(5)
P2 C51 C52 C53 170.6(3)
C51 C52 C53 C54 0.8(6)
C52 C53 C54 C55 0.7(7)
C53 C54 C55 C56 -2.0(8)
C54 C55 C56 C51 1.7(7)
C52 C51 C56 C55 -0.2(6)
P2 C51 C56 C55 -172.2(3)
